data_2020137
loop_
_publ_author_name
'Ghemard, G.'
'Jaulmes, S.'
'Etienne, J.'
'Flahaut, J.'

_publ_section_title
;
 Structure de la phase ordonnee du sesquiseleniure de gallium, Ga2 Se3
;
_journal_name_full 'Acta Crystallographica C (39,1983-)'
_journal_page_first 968
_journal_page_last 971
_journal_volume 39
_journal_year 1983
_chemical_formula_sum 'Ga2 Se3'
_space_group_IT_number 9
_symmetry_space_group_name_Hall 'B -2b'
_symmetry_space_group_name_H-M 'B 1 1 b'
_cell_angle_alpha 90
_cell_angle_beta 90
_cell_angle_gamma 108.12
_cell_formula_units_Z 4
_cell_length_a 6.66
_cell_length_b 6.66
_cell_length_c 11.65
_cell_volume 491.116
_citation_journal_id_ASTM ACSCEE
_cod_data_source_file Ghemard_ACSCEE_1983_237.cif
_cod_data_source_block Ga2Se3
_cod_original_sg_symbol_Hall 'C -2yc (-x,z,y)'
_cod_database_code 2020137

loop_
_symmetry_equiv_pos_as_xyz
x,y,z
x,y+1/2,-z
x+1/2,y,z+1/2
x+1/2,y+1/2,-z+1/2

loop_
_atom_site_label
_atom_site_type_symbol
_atom_site_fract_x
_atom_site_fract_y
_atom_site_fract_z
_atom_site_occupancy
_atom_site_U_iso_or_equiv
Se1 Se-2 0.3589 0.1073 0.2572 1 0.0
Se3 Se-2 0.3322 0.1116 0.9182 1 0.0
Ga2 Ga+3 -0.0301 -0.0033 0.2432 1 0.0
Ga1 Ga+3 0 0 0.5798 1 0.0
Se2 Se-2 0.3688 0.1368 0.5793 1 0.0
